data_1551253
loop_
_publ_author_name
'H\"afliger, Joel'
'Pitts, Cody Ross'
'Bornemann, Dustin'
'K\"aser, Roland'
'Santschi, Nico'
'Charpentier, Julie'
'Otth, Elisabeth'
'Trapp, Nils'
'Verel, Ren\'e'
'L\"uthi, Hans Peter'
'Togni, Antonio'

_publ_section_title
;
 Substituent-controlled, Mild Oxidative Fluorination of Iodoarenes:
 Synthesis and Structural Study of Aryl I(III)- and I(V)-Fluorides
;
_journal_name_full 'Chemical Science'
_journal_paper_doi 10.1039/C9SC02162K
_journal_year 2019
_chemical_formula_moiety 'C9 H10 F3 I O'
_chemical_formula_sum 'C9 H10 F3 I O'
_chemical_formula_weight 318.07
_chemical_name_systematic 1,1,1-Trifluoro-3,3-dimethyl-1,3-dihydro-1\l5-benzo[d][1,2]iodaoxole
_chemical_properties_physical Moisture-sensitive
_space_group_crystal_system monoclinic
_space_group_IT_number 14
_space_group_name_Hall '-P 2ybc'
_space_group_name_H-M_alt 'P 1 21/c 1'
_symmetry_space_group_name_Hall '-P 2ybc'
_symmetry_space_group_name_H-M 'P 1 21/c 1'
_atom_sites_solution_hydrogens geom
_atom_sites_solution_primary direct
_audit_creation_date 2019-04-26
_audit_creation_method
;
Olex2 1.2
(compiled 2018.05.29 svn.r3508 for OlexSys, GUI svn.r5506)
;
_audit_update_record
;
2019-04-30 deposited with the CCDC.    2019-05-24 downloaded from the CCDC.
;
_cell_angle_alpha 90
_cell_angle_beta 116.7259(14)
_cell_angle_gamma 90
_cell_formula_units_Z 8
_cell_length_a 15.2690(11)
_cell_length_b 10.8007(9)
_cell_length_c 13.7770(11)
_cell_measurement_reflns_used 9925
_cell_measurement_temperature 100.0(2)
_cell_measurement_theta_max 30.57
_cell_measurement_theta_min 2.41
_cell_volume 2029.3(3)
_computing_cell_refinement 'Bruker SAINT'
_computing_data_collection 'Bruker APEX2'
_computing_data_reduction 'Bruker SAINT'
_computing_molecular_graphics 'Olex2 (Dolomanov et al., 2009)'
_computing_publication_material 'Olex2 (Dolomanov et al., 2009)'
_computing_structure_refinement 'ShelXL (Sheldrick, 2015)'
_computing_structure_solution 'ShelXS-1997 (Sheldrick, 2008)'
_diffrn_ambient_temperature 100.0(2)
_diffrn_detector 'Bruker APEX2 area detector'
_diffrn_detector_area_resol_mean 8.33
_diffrn_detector_type 'CCD area detector'
_diffrn_measured_fraction_theta_full 0.999
_diffrn_measured_fraction_theta_max 0.985
_diffrn_measurement_device 'fixed chi three-circle diffractometer'
_diffrn_measurement_device_type 'Bruker SMART Apex2'
_diffrn_measurement_method '\w and \f scans'
_diffrn_radiation_monochromator graphite
_diffrn_radiation_probe x-ray
_diffrn_radiation_type MoK\a
_diffrn_radiation_wavelength 0.71073
_diffrn_reflns_av_R_equivalents 0.1044
_diffrn_reflns_av_unetI/netI 0.0783
_diffrn_reflns_Laue_measured_fraction_full 0.999
_diffrn_reflns_Laue_measured_fraction_max 0.985
_diffrn_reflns_limit_h_max 21
_diffrn_reflns_limit_h_min -21
_diffrn_reflns_limit_k_max 15
_diffrn_reflns_limit_k_min -15
_diffrn_reflns_limit_l_max 19
_diffrn_reflns_limit_l_min -19
_diffrn_reflns_number 33393
_diffrn_reflns_point_group_measured_fraction_full 0.999
_diffrn_reflns_point_group_measured_fraction_max 0.985
_diffrn_reflns_theta_full 26.000
_diffrn_reflns_theta_max 30.619
_diffrn_reflns_theta_min 1.493
_diffrn_source 'sealed tube'
_exptl_absorpt_coefficient_mu 3.164
_exptl_absorpt_correction_type none
_exptl_crystal_colour 'clear colourless'
_exptl_crystal_colour_lustre clear
_exptl_crystal_colour_primary colourless
_exptl_crystal_density_diffrn 2.082
_exptl_crystal_description plate
_exptl_crystal_F_000 1216
_exptl_crystal_recrystallization_method 'Re-crystallisation from solvent'
_exptl_crystal_size_max 0.078
_exptl_crystal_size_mid 0.031
_exptl_crystal_size_min 0.025
_refine_diff_density_max 2.825
_refine_diff_density_min -2.298
_refine_diff_density_rms 0.258
_refine_ls_extinction_method none
_refine_ls_goodness_of_fit_ref 0.989
_refine_ls_hydrogen_treatment constr
_refine_ls_matrix_type full
_refine_ls_number_parameters 258
_refine_ls_number_reflns 6167
_refine_ls_number_restraints 0
_refine_ls_restrained_S_all 0.989
_refine_ls_R_factor_all 0.0676
_refine_ls_R_factor_gt 0.0464
_refine_ls_shift/su_max 0.000
_refine_ls_shift/su_mean 0.000
_refine_ls_structure_factor_coef Fsqd
_refine_ls_weighting_details 'w=1/[\s^2^(Fo^2^)+(0.0365P)^2^] where P=(Fo^2^+2Fc^2^)/3'
_refine_ls_weighting_scheme calc
_refine_ls_wR_factor_gt 0.0842
_refine_ls_wR_factor_ref 0.0909
_reflns_Friedel_coverage 0.000
_reflns_number_gt 4966
_reflns_number_total 6167
_reflns_threshold_expression 'I > 2\s(I)'
_cod_data_source_file c9sc02162k2.cif
_cod_data_source_block ep_6041
_cod_database_code 1551253
_shelx_shelxl_version_number 2018/3
_shelx_space_group_comment
;
The symmetry employed for this shelxl refinement is uniquely defined
by the following loop, which should always be used as a source of
symmetry information in preference to the above space-group names.
They are only intended as comments.
;
_shelx_estimated_absorpt_t_max 0.925
_shelx_estimated_absorpt_t_min 0.790
_olex2_refinement_description
;
1. Twinned data refinement
 Scales: 0.5648
 0.4352
2. Fixed Uiso
 At 1.2 times of:
  All C(H) groups
 At 1.5 times of:
  All C(H,H,H) groups
3.a Aromatic/amide H refined with riding coordinates:
 C2A(H2A), C3A(H3A), C4A(H4A), C5A(H5A), C2B(H2B), C3B(H3B), C4B(H4B), C5B(H5B)
3.b Idealised Me refined as rotating group:
 C8A(H8AA,H8AB,H8AC), C9A(H9AA,H9AB,H9AC), C8B(H8BA,H8BB,H8BC), C9B(H9BA,H9BB,
 H9BC)
;
_olex2_date_sample_data_collection 2014-09-25
_olex2_date_sample_submission 2014-09-25
_olex2_submission_original_sample_id ep_6041
_olex2_submission_special_instructions 'No special instructions were received'

loop_
_space_group_symop_operation_xyz
'x, y, z'
'-x, y+1/2, -z+1/2'
'-x, -y, -z'
'x, -y-1/2, z-1/2'

loop_
_atom_site_label
_atom_site_type_symbol
_atom_site_fract_x
_atom_site_fract_y
_atom_site_fract_z
_atom_site_U_iso_or_equiv
_atom_site_adp_type
_atom_site_occupancy
_atom_site_site_symmetry_order
_atom_site_calc_flag
_atom_site_refinement_flags_posn
I1A I 0.16113(4) 0.24397(10) 0.49560(5) 0.00950(10) Uani 1 1 d .
F1A F 0.1490(3) 0.3123(4) 0.6218(3) 0.0197(10) Uani 1 1 d .
F2A F 0.1376(3) 0.0783(4) 0.5397(4) 0.0201(10) Uani 1 1 d .
F3A F 0.1516(3) 0.1566(4) 0.3668(4) 0.0172(9) Uani 1 1 d .
O1A O 0.1550(3) 0.4010(4) 0.4267(4) 0.0139(11) Uani 1 1 d .
C1A C 0.0094(5) 0.2599(6) 0.4169(8) 0.0121(14) Uani 1 1 d .
C2A C -0.0549(4) 0.1797(6) 0.4318(5) 0.0139(13) Uani 1 1 d .
H2A H -0.031855 0.108935 0.477216 0.017 Uiso 1 1 calc R
C3A C -0.1539(5) 0.2075(6) 0.3776(7) 0.0192(15) Uani 1 1 d .
H3A H -0.200169 0.155034 0.385559 0.023 Uiso 1 1 calc R
C4A C -0.1856(5) 0.3101(7) 0.3125(6) 0.0174(14) Uani 1 1 d .
H4A H -0.253779 0.327303 0.275119 0.021 Uiso 1 1 calc R
C5A C -0.1185(5) 0.3908(6) 0.3000(5) 0.0159(15) Uani 1 1 d .
H5A H -0.141197 0.461873 0.254859 0.019 Uiso 1 1 calc R
C6A C -0.0187(5) 0.3647(6) 0.3549(5) 0.0134(14) Uani 1 1 d .
C7A C 0.0600(4) 0.4441(5) 0.3455(5) 0.0117(13) Uani 1 1 d .
C8A C 0.0503(5) 0.5811(5) 0.3699(6) 0.0171(14) Uani 1 1 d .
H8AA H -0.013969 0.612350 0.317551 0.026 Uiso 1 1 calc GR
H8AB H 0.102039 0.629349 0.364043 0.026 Uiso 1 1 calc GR
H8AC H 0.056617 0.588697 0.443657 0.026 Uiso 1 1 calc GR
C9A C 0.0575(5) 0.4293(6) 0.2339(6) 0.0182(15) Uani 1 1 d .
H9AA H -0.003565 0.464391 0.178011 0.027 Uiso 1 1 calc GR
H9AB H 0.061104 0.341257 0.218986 0.027 Uiso 1 1 calc GR
H9AC H 0.113541 0.472930 0.233171 0.027 Uiso 1 1 calc GR
I1B I 0.33679(4) 0.22757(3) 0.33169(4) 0.01152(11) Uani 1 1 d .
F1B F 0.3561(3) 0.1501(4) 0.2139(3) 0.0209(10) Uani 1 1 d .
F2B F 0.3695(3) 0.0615(3) 0.4004(3) 0.0228(10) Uani 1 1 d .
F3B F 0.3452(3) 0.2916(4) 0.4688(3) 0.0176(8) Uani 1 1 d .
O1B O 0.3314(3) 0.3879(4) 0.2688(4) 0.0163(11) Uani 1 1 d .
C1B C 0.4859(5) 0.2612(5) 0.4006(7) 0.0133(15) Uani 1 1 d .
C2B C 0.5563(5) 0.1839(6) 0.4765(5) 0.0164(14) Uani 1 1 d .
H2B H 0.538550 0.110276 0.501001 0.020 Uiso 1 1 calc R
C3B C 0.6543(5) 0.2193(6) 0.5152(6) 0.0183(15) Uani 1 1 d .
H3B H 0.704867 0.169285 0.567017 0.022 Uiso 1 1 calc R
C4B C 0.6779(5) 0.3285(6) 0.4775(6) 0.0222(16) Uani 1 1 d .
H4B H 0.744727 0.351243 0.502931 0.027 Uiso 1 1 calc R
C5B C 0.6056(5) 0.4034(6) 0.4041(6) 0.0209(16) Uani 1 1 d .
H5B H 0.622930 0.478422 0.381200 0.025 Uiso 1 1 calc R
C6B C 0.5068(5) 0.3702(5) 0.3629(5) 0.0117(13) Uani 1 1 d .
C7B C 0.4230(5) 0.4441(6) 0.2803(6) 0.0162(14) Uani 1 1 d .
C8B C 0.4246(5) 0.4380(7) 0.1706(6) 0.0226(16) Uani 1 1 d .
H8BA H 0.415539 0.352061 0.145101 0.034 Uiso 1 1 calc GR
H8BB H 0.487830 0.468719 0.178278 0.034 Uiso 1 1 calc GR
H8BC H 0.371649 0.489311 0.117942 0.034 Uiso 1 1 calc GR
C9B C 0.4243(5) 0.5762(6) 0.3191(6) 0.0219(17) Uani 1 1 d .
H9BA H 0.368991 0.622245 0.264000 0.033 Uiso 1 1 calc GR
H9BB H 0.485896 0.616234 0.331157 0.033 Uiso 1 1 calc GR
H9BC H 0.418722 0.575106 0.387296 0.033 Uiso 1 1 calc GR

loop_
_atom_site_aniso_label
_atom_site_aniso_U_11
_atom_site_aniso_U_22
_atom_site_aniso_U_33
_atom_site_aniso_U_23
_atom_site_aniso_U_13
_atom_site_aniso_U_12
I1A 0.00785(18) 0.0119(2) 0.0083(2) 0.00046(13) 0.0032(2) 0.00027(13)
F1A 0.018(2) 0.032(2) 0.012(2) -0.0087(18) 0.0080(18) 0.0004(18)
F2A 0.016(2) 0.0154(19) 0.024(3) 0.0084(17) 0.0044(19) 0.0012(16)
F3A 0.015(2) 0.023(2) 0.015(2) -0.0054(17) 0.0084(18) -0.0014(16)
O1A 0.013(2) 0.013(2) 0.017(3) 0.0075(18) 0.007(2) 0.0006(15)
C1A 0.004(3) 0.020(3) 0.012(4) -0.005(2) 0.003(3) -0.002(2)
C2A 0.010(3) 0.014(3) 0.014(3) -0.004(2) 0.002(3) -0.001(2)
C3A 0.019(4) 0.020(3) 0.019(4) -0.005(3) 0.008(3) -0.007(3)
C4A 0.011(3) 0.024(3) 0.012(4) -0.004(3) 0.000(3) 0.000(3)
C5A 0.012(3) 0.020(3) 0.011(4) 0.004(2) 0.001(3) 0.006(2)
C6A 0.014(3) 0.015(3) 0.013(3) -0.006(2) 0.008(3) -0.001(2)
C7A 0.011(3) 0.012(3) 0.008(3) 0.000(2) 0.001(2) 0.001(2)
C8A 0.013(3) 0.018(3) 0.014(3) 0.002(3) 0.001(3) -0.002(2)
C9A 0.027(4) 0.017(3) 0.012(3) 0.000(2) 0.010(3) -0.001(3)
I1B 0.01034(19) 0.0132(2) 0.0102(2) 0.00139(15) 0.0039(2) 0.00073(14)
F1B 0.023(2) 0.026(2) 0.016(2) -0.0089(16) 0.0110(19) -0.0001(17)
F2B 0.025(2) 0.0174(19) 0.022(2) 0.0057(16) 0.0064(19) -0.0012(16)
F3B 0.0143(19) 0.0271(18) 0.011(2) -0.0033(16) 0.0053(17) -0.0015(18)
O1B 0.010(2) 0.020(2) 0.016(3) 0.0057(19) 0.003(2) 0.002(2)
C1B 0.015(3) 0.016(3) 0.010(4) -0.003(3) 0.008(3) -0.002(2)
C2B 0.017(3) 0.014(3) 0.014(3) -0.002(2) 0.004(3) 0.002(2)
C3B 0.013(3) 0.025(3) 0.009(3) 0.000(2) -0.002(3) 0.005(3)
C4B 0.012(3) 0.029(3) 0.019(4) -0.004(3) 0.001(3) -0.005(3)
C5B 0.017(4) 0.018(3) 0.024(4) 0.000(3) 0.007(3) -0.001(3)
C6B 0.010(3) 0.012(3) 0.012(3) -0.001(2) 0.003(3) -0.001(2)
C7B 0.025(4) 0.011(3) 0.013(4) 0.001(2) 0.009(3) -0.003(2)
C8B 0.018(4) 0.026(4) 0.019(4) 0.002(3) 0.005(3) -0.006(3)
C9B 0.021(4) 0.015(3) 0.024(4) -0.004(3) 0.005(3) 0.000(3)

loop_
_atom_type_symbol
_atom_type_description
_atom_type_scat_dispersion_real
_atom_type_scat_dispersion_imag
_atom_type_scat_source
C C 0.0033 0.0016 'International Tables Vol C Tables 4.2.6.8 and 6.1.1.4'
H H 0.0000 0.0000 'International Tables Vol C Tables 4.2.6.8 and 6.1.1.4'
F F 0.0171 0.0103 'International Tables Vol C Tables 4.2.6.8 and 6.1.1.4'
I I -0.4742 1.8119 'International Tables Vol C Tables 4.2.6.8 and 6.1.1.4'
O O 0.0106 0.0060 'International Tables Vol C Tables 4.2.6.8 and 6.1.1.4'

loop_
_geom_angle_atom_site_label_1
_geom_angle_atom_site_label_2
_geom_angle_atom_site_label_3
_geom_angle
F1A I1A F2A 88.00(19)
F1A I1A C1A 84.5(3)
F2A I1A C1A 85.5(2)
F3A I1A F1A 168.99(16)
F3A I1A F2A 83.85(19)
F3A I1A C1A 87.5(3)
O1A I1A F1A 95.8(2)
O1A I1A F2A 167.20(18)
O1A I1A F3A 90.6(2)
O1A I1A C1A 82.7(2)
C7A O1A I1A 118.2(3)
C2A C1A I1A 124.5(6)
C6A C1A I1A 111.0(5)
C6A C1A C2A 124.3(6)
C3A C2A C1A 117.2(6)
C4A C3A C2A 120.4(7)
C3A C4A C5A 121.1(6)
C6A C5A C4A 119.0(6)
C1A C6A C5A 117.9(6)
C1A C6A C7A 118.7(6)
C5A C6A C7A 123.4(6)
O1A C7A C6A 107.8(5)
O1A C7A C8A 107.4(5)
O1A C7A C9A 107.8(5)
C6A C7A C8A 111.4(5)
C6A C7A C9A 111.2(5)
C9A C7A C8A 111.0(5)
F1B I1B F2B 84.83(18)
F1B I1B C1B 84.9(3)
F2B I1B C1B 87.2(2)
F3B I1B F1B 167.94(17)
F3B I1B F2B 88.03(17)
F3B I1B C1B 85.1(3)
O1B I1B F1B 90.18(18)
O1B I1B F2B 168.61(19)
O1B I1B F3B 95.04(19)
O1B I1B C1B 82.2(2)
C7B O1B I1B 118.6(4)
C2B C1B I1B 124.0(5)
C6B C1B I1B 111.7(5)
C6B C1B C2B 124.3(7)
C1B C2B C3B 117.1(6)
C2B C3B C4B 120.0(6)
C5B C4B C3B 120.8(6)
C4B C5B C6B 120.7(7)
C1B C6B C5B 117.1(6)
C1B C6B C7B 118.3(6)
C5B C6B C7B 124.6(6)
O1B C7B C6B 108.0(5)
O1B C7B C8B 108.4(5)
O1B C7B C9B 106.7(5)
C6B C7B C8B 109.9(6)
C6B C7B C9B 111.0(6)
C9B C7B C8B 112.7(6)

loop_
_geom_bond_atom_site_label_1
_geom_bond_atom_site_label_2
_geom_bond_distance
I1A F1A 1.972(4)
I1A F2A 1.974(4)
I1A F3A 1.956(4)
I1A O1A 1.925(5)
I1A C1A 2.076(7)
O1A C7A 1.454(7)
C1A C2A 1.393(10)
C1A C6A 1.365(10)
C2A C3A 1.384(9)
C3A C4A 1.369(10)
C4A C5A 1.413(10)
C5A C6A 1.392(9)
C6A C7A 1.528(9)
C7A C8A 1.539(8)
C7A C9A 1.529(9)
I1B F1B 1.963(4)
I1B F2B 1.984(4)
I1B F3B 1.961(4)
I1B O1B 1.922(4)
I1B C1B 2.068(7)
O1B C7B 1.465(8)
C1B C2B 1.391(10)
C1B C6B 1.381(9)
C2B C3B 1.396(10)
C3B C4B 1.400(10)
C4B C5B 1.375(9)
C5B C6B 1.398(9)
C6B C7B 1.504(9)
C7B C8B 1.524(10)
C7B C9B 1.521(9)

loop_
_geom_torsion_atom_site_label_1
_geom_torsion_atom_site_label_2
_geom_torsion_atom_site_label_3
_geom_torsion_atom_site_label_4
_geom_torsion
I1A O1A C7A C6A 14.0(6)
I1A O1A C7A C8A 134.2(5)
I1A O1A C7A C9A -106.1(5)
I1A C1A C2A C3A 176.4(6)
I1A C1A C6A C5A -177.7(5)
I1A C1A C6A C7A 4.7(9)
C1A C2A C3A C4A -0.1(12)
C1A C6A C7A O1A -11.8(8)
C1A C6A C7A C8A -129.4(7)
C1A C6A C7A C9A 106.1(7)
C2A C1A C6A C5A -2.3(12)
C2A C1A C6A C7A -179.9(7)
C2A C3A C4A C5A -0.8(12)
C3A C4A C5A C6A 0.2(11)
C4A C5A C6A C1A 1.3(10)
C4A C5A C6A C7A 178.8(6)
C5A C6A C7A O1A 170.8(6)
C5A C6A C7A C8A 53.1(8)
C5A C6A C7A C9A -71.3(8)
C6A C1A C2A C3A 1.6(12)
I1B O1B C7B C6B -12.1(7)
I1B O1B C7B C8B 106.8(5)
I1B O1B C7B C9B -131.6(5)
I1B C1B C2B C3B 179.8(5)
I1B C1B C6B C5B 179.7(5)
I1B C1B C6B C7B -0.9(9)
C1B C2B C3B C4B 0.1(11)
C1B C6B C7B O1B 7.9(8)
C1B C6B C7B C8B -110.1(7)
C1B C6B C7B C9B 124.5(7)
C2B C1B C6B C5B 0.4(12)
C2B C1B C6B C7B 179.7(7)
C2B C3B C4B C5B 1.3(12)
C3B C4B C5B C6B -1.9(12)
C4B C5B C6B C1B 1.1(11)
C4B C5B C6B C7B -178.2(7)
C5B C6B C7B O1B -172.8(6)
C5B C6B C7B C8B 69.2(8)
C5B C6B C7B C9B -56.2(9)
C6B C1B C2B C3B -0.9(12)

loop_
_twin_individual_id
_twin_individual_mass_fraction_refined
1 0.5648
2 0.4352
